data_7000539
loop_
_publ_author_name
'Shishkov, Igor V.'
'Rominger, Frank'
'Hofmann, Peter'

_publ_section_title
;
 Reversible substrate binding at copper centers in neutral copper(i)
 carbene complexes derived from
 bis(3-tert-butylimidazole-2-ylidene)methane
;
_journal_issue 8
_journal_name_full 'Dalton Transactions'
_journal_page_first 1428
_journal_paper_doi 10.1039/b813790k
_journal_year 2009
_chemical_formula_sum 'C20 H35 Br2 Cu2 N5'
_chemical_formula_weight 632.43
_chemical_name_common 'in paper 7'
_chemical_name_systematic
;
?
;
_space_group_IT_number 14
_symmetry_cell_setting monoclinic
_symmetry_space_group_name_Hall '-P 2yn'
_symmetry_space_group_name_H-M 'P 1 21/n 1'
_atom_sites_solution_hydrogens geom
_atom_sites_solution_primary direct
_atom_sites_solution_secondary difmap
_audit_creation_method SHELXL-97
_cell_angle_alpha 90.00
_cell_angle_beta 98.9950(10)
_cell_angle_gamma 90.00
_cell_formula_units_Z 4
_cell_length_a 9.65390(10)
_cell_length_b 12.1517(2)
_cell_length_c 22.0186(3)
_cell_measurement_temperature 200(2)
_cell_volume 2551.26(6)
_computing_cell_refinement 'Bruker SMART'
_computing_data_collection 'Bruker SMART'
_computing_data_reduction 'Bruker SHELXTL'
_computing_molecular_graphics 'Bruker SHELXTL'
_computing_publication_material 'Bruker SHELXTL'
_computing_structure_refinement 'SHELXL-97 (Sheldrick, 1997)'
_computing_structure_solution 'SHELXS-97 (Sheldrick, 1990)'
_diffrn_ambient_temperature 200(2)
_diffrn_measured_fraction_theta_full 0.998
_diffrn_measured_fraction_theta_max 0.998
_diffrn_measurement_device_type 'CCD area detector'
_diffrn_measurement_method 'phi and omega scans'
_diffrn_radiation_monochromator graphite
_diffrn_radiation_source 'fine-focus sealed tube'
_diffrn_radiation_type MoK\a
_diffrn_radiation_wavelength 0.71073
_diffrn_reflns_av_R_equivalents 0.0485
_diffrn_reflns_av_sigmaI/netI 0.0436
_diffrn_reflns_limit_h_max 12
_diffrn_reflns_limit_h_min -12
_diffrn_reflns_limit_k_max 15
_diffrn_reflns_limit_k_min -15
_diffrn_reflns_limit_l_max 28
_diffrn_reflns_limit_l_min -28
_diffrn_reflns_number 26001
_diffrn_reflns_theta_full 27.50
_diffrn_reflns_theta_max 27.50
_diffrn_reflns_theta_min 1.87
_exptl_absorpt_coefficient_mu 4.815
_exptl_absorpt_correction_T_max 0.5521
_exptl_absorpt_correction_T_min 0.4172
_exptl_absorpt_correction_type multi-scan
_exptl_absorpt_process_details 'Blessing, Acta Cryst. (1995) A51 33-38.'
_exptl_crystal_colour colorless
_exptl_crystal_density_diffrn 1.647
_exptl_crystal_density_method 'not measured'
_exptl_crystal_description polyhedron
_exptl_crystal_F_000 1272
_exptl_crystal_size_max 0.22
_exptl_crystal_size_mid 0.22
_exptl_crystal_size_min 0.14
_refine_diff_density_max 0.904
_refine_diff_density_min -0.752
_refine_diff_density_rms 0.088
_refine_ls_extinction_method none
_refine_ls_goodness_of_fit_ref 1.034
_refine_ls_hydrogen_treatment mixed
_refine_ls_matrix_type full
_refine_ls_number_parameters 297
_refine_ls_number_reflns 5858
_refine_ls_number_restraints 42
_refine_ls_restrained_S_all 1.043
_refine_ls_R_factor_all 0.0616
_refine_ls_R_factor_gt 0.0336
_refine_ls_shift/su_max 0.001
_refine_ls_shift/su_mean 0.000
_refine_ls_structure_factor_coef Fsqd
_refine_ls_weighting_details 'calc w=1/[\s^2^(Fo^2^)+(0.0352P)^2^+1.3689P] where P=(Fo^2^+2Fc^2^)/3'
_refine_ls_weighting_scheme calc
_refine_ls_wR_factor_gt 0.0734
_refine_ls_wR_factor_ref 0.0823
_reflns_number_gt 4177
_reflns_number_total 5858
_reflns_threshold_expression >2sigma(I)
_cod_data_source_file b813790k.txt
_cod_data_source_block ivsh20
_cod_depositor_comments
;
The following automatic conversions were performed:
'_symmetry_cell_setting' value 'Monoclinic' changed to 'monoclinic'
according to '/home/saulius/struct/CIF-dictionaries/cif_core.dic'
dictionary named 'cif_core.dic' version 2.4.1 from 2010-06-29.

Automatic conversion script
Id: cif_fix_enum 1527 2010-12-29 10:47:43Z saulius 
;
_cod_original_sg_symbol_H-M P2(1)/n
_cod_database_code 7000539

loop_
_symmetry_equiv_pos_as_xyz
'x, y, z'
'-x+1/2, y+1/2, -z+1/2'
'-x, -y, -z'
'x-1/2, -y-1/2, z-1/2'

loop_
_atom_site_label
_atom_site_type_symbol
_atom_site_fract_x
_atom_site_fract_y
_atom_site_fract_z
_atom_site_U_iso_or_equiv
_atom_site_adp_type
_atom_site_occupancy
_atom_site_symmetry_multiplicity
_atom_site_calc_flag
_atom_site_refinement_flags
_atom_site_disorder_assembly
_atom_site_disorder_group
Cu1 Cu 0.91436(4) 0.65676(3) 0.159571(18) 0.03133(11) Uani 1 1 d . . .
Cu2 Cu 0.94425(4) 0.74905(3) 0.043791(19) 0.03377(12) Uani 1 1 d . . .
Br1 Br 0.94096(4) 0.85693(3) 0.139288(16) 0.04041(11) Uani 1 1 d . . .
Br2 Br 0.71311(4) 0.74343(3) -0.015565(15) 0.03419(10) Uani 1 1 d . . .
C1 C 1.0705(3) 0.5607(2) 0.18262(13) 0.0249(7) Uani 1 1 d . . .
N2 N 1.1238(3) 0.4948(2) 0.14157(11) 0.0255(6) Uani 1 1 d . . .
C3 C 1.2274(4) 0.4263(3) 0.16953(15) 0.0330(8) Uani 1 1 d . . .
H3 H 1.2789 0.3740 0.1500 0.040 Uiso 1 1 calc R . .
C4 C 1.2415(4) 0.4477(3) 0.22979(14) 0.0330(8) Uani 1 1 d . . .
H4 H 1.3045 0.4127 0.2614 0.040 Uiso 1 1 calc R . .
N5 N 1.1466(3) 0.5307(2) 0.23740(11) 0.0246(6) Uani 1 1 d . . .
C6 C 1.1330(4) 0.5765(3) 0.29967(14) 0.0314(8) Uani 1 1 d . . .
C7 C 1.0395(4) 0.6762(3) 0.29376(15) 0.0377(8) Uani 1 1 d . . .
H7A H 1.0759 0.7310 0.2677 0.056 Uiso 1 1 calc R . .
H7B H 1.0374 0.7076 0.3346 0.056 Uiso 1 1 calc R . .
H7C H 0.9444 0.6549 0.2752 0.056 Uiso 1 1 calc R . .
C8 C 1.0702(6) 0.4866(4) 0.33519(19) 0.0722(15) Uani 1 1 d . . .
H8A H 0.9819 0.4610 0.3112 0.108 Uiso 1 1 calc R . .
H8B H 1.0521 0.5161 0.3746 0.108 Uiso 1 1 calc R . .
H8C H 1.1360 0.4249 0.3426 0.108 Uiso 1 1 calc R . .
C9 C 1.2790(4) 0.6077(4) 0.33152(18) 0.0571(12) Uani 1 1 d . . .
H9A H 1.3388 0.5421 0.3362 0.086 Uiso 1 1 calc R . .
H9B H 1.2730 0.6387 0.3721 0.086 Uiso 1 1 calc R . .
H9C H 1.3194 0.6626 0.3067 0.086 Uiso 1 1 calc R . .
C10 C 1.0795(3) 0.5008(3) 0.07550(13) 0.0278(7) Uani 1 1 d . . .
H10A H 0.9795 0.5225 0.0671 0.033 Uiso 1 1 calc R . .
H10B H 1.0880 0.4269 0.0575 0.033 Uiso 1 1 calc R . .
C11 C 1.1157(3) 0.6824(3) 0.02828(13) 0.0276(7) Uani 1 1 d . . .
N12 N 1.1614(3) 0.5787(2) 0.04572(11) 0.0245(6) Uani 1 1 d . . .
C13 C 1.2918(3) 0.5576(3) 0.03013(15) 0.0339(8) Uani 1 1 d . . .
H13 H 1.3446 0.4917 0.0376 0.041 Uiso 1 1 calc R . .
C14 C 1.3291(3) 0.6487(3) 0.00229(15) 0.0368(8) Uani 1 1 d . . .
H14 H 1.4139 0.6595 -0.0137 0.044 Uiso 1 1 calc R . .
N15 N 1.2217(3) 0.7237(2) 0.00122(12) 0.0302(6) Uani 1 1 d . A .
C16 C 1.2203(3) 0.8342(3) -0.03009(15) 0.0364(8) Uani 1 1 d DU . .
C17 C 1.2029(17) 0.8142(8) -0.0973(3) 0.109(6) Uani 0.592(13) 1 d PDU A 1
H17A H 1.2770 0.7646 -0.1065 0.163 Uiso 0.592(13) 1 calc PR A 1
H17B H 1.2091 0.8843 -0.1188 0.163 Uiso 0.592(13) 1 calc PR A 1
H17C H 1.1111 0.7806 -0.1112 0.163 Uiso 0.592(13) 1 calc PR A 1
C18 C 1.3629(8) 0.8909(7) -0.0116(6) 0.078(4) Uani 0.592(13) 1 d PDU A 1
H18A H 1.3782 0.9055 0.0327 0.118 Uiso 0.592(13) 1 calc PR A 1
H18B H 1.3639 0.9606 -0.0340 0.118 Uiso 0.592(13) 1 calc PR A 1
H18C H 1.4376 0.8430 -0.0218 0.118 Uiso 0.592(13) 1 calc PR A 1
C19 C 1.1143(10) 0.9124(6) -0.0099(5) 0.079(5) Uani 0.592(13) 1 d PDU A 1
H19A H 1.1372 0.9250 0.0345 0.118 Uiso 0.592(13) 1 calc PR A 1
H19B H 1.0203 0.8804 -0.0195 0.118 Uiso 0.592(13) 1 calc PR A 1
H19C H 1.1168 0.9826 -0.0317 0.118 Uiso 0.592(13) 1 calc PR A 1
C17B C 1.261(2) 0.9112(9) 0.0183(5) 0.099(9) Uani 0.408(13) 1 d PDU A 2
H17D H 1.3557 0.8943 0.0389 0.148 Uiso 0.408(13) 1 calc PR A 2
H17E H 1.1952 0.9065 0.0481 0.148 Uiso 0.408(13) 1 calc PR A 2
H17F H 1.2583 0.9858 0.0013 0.148 Uiso 0.408(13) 1 calc PR A 2
C18B C 1.0741(9) 0.8484(12) -0.0663(7) 0.080(7) Uani 0.408(13) 1 d PDU A 2
H18D H 1.0583 0.7932 -0.0990 0.120 Uiso 0.408(13) 1 calc PR A 2
H18E H 1.0652 0.9222 -0.0844 0.120 Uiso 0.408(13) 1 calc PR A 2
H18F H 1.0045 0.8390 -0.0387 0.120 Uiso 0.408(13) 1 calc PR A 2
C19B C 1.3187(13) 0.8274(12) -0.0770(6) 0.070(5) Uani 0.408(13) 1 d PDU A 2
H19D H 1.2847 0.7715 -0.1079 0.104 Uiso 0.408(13) 1 calc PR A 2
H19E H 1.4127 0.8072 -0.0564 0.104 Uiso 0.408(13) 1 calc PR A 2
H19F H 1.3225 0.8989 -0.0972 0.104 Uiso 0.408(13) 1 calc PR A 2
N21 N 0.7039(3) 0.6398(3) 0.13265(14) 0.0363(7) Uani 1 1 d . . .
H21 H 0.695(3) 0.652(3) 0.0948(16) 0.034(10) Uiso 1 1 d . . .
C22 C 0.6144(4) 0.7222(3) 0.15602(19) 0.0502(10) Uani 1 1 d . . .
H22A H 0.5167 0.7141 0.1348 0.060 Uiso 1 1 calc R . .
H22B H 0.6472 0.7970 0.1476 0.060 Uiso 1 1 calc R . .
C23 C 0.6191(4) 0.7074(4) 0.22434(19) 0.0534(11) Uani 1 1 d . . .
H23A H 0.5561 0.7615 0.2396 0.064 Uiso 1 1 calc R . .
H23B H 0.7156 0.7207 0.2458 0.064 Uiso 1 1 calc R . .
C24 C 0.5737(5) 0.5917(4) 0.2381(2) 0.0653(13) Uani 1 1 d . . .
H24A H 0.5864 0.5806 0.2831 0.078 Uiso 1 1 calc R . .
H24B H 0.4729 0.5823 0.2217 0.078 Uiso 1 1 calc R . .
C25 C 0.6578(5) 0.5066(3) 0.20958(19) 0.0600(12) Uani 1 1 d . . .
H25A H 0.7565 0.5087 0.2302 0.072 Uiso 1 1 calc R . .
H25B H 0.6200 0.4324 0.2158 0.072 Uiso 1 1 calc R . .
C26 C 0.6523(4) 0.5273(3) 0.14211(18) 0.0529(11) Uani 1 1 d . . .
H26A H 0.7112 0.4727 0.1246 0.064 Uiso 1 1 calc R . .
H26B H 0.5547 0.5195 0.1207 0.064 Uiso 1 1 calc R . .

loop_
_atom_site_aniso_label
_atom_site_aniso_U_11
_atom_site_aniso_U_22
_atom_site_aniso_U_33
_atom_site_aniso_U_23
_atom_site_aniso_U_13
_atom_site_aniso_U_12
Cu1 0.0331(2) 0.0380(2) 0.0233(2) 0.00210(17) 0.00578(17) 0.00889(19)
Cu2 0.0325(2) 0.0328(2) 0.0377(2) 0.00681(18) 0.01072(19) 0.00502(18)
Br1 0.0607(3) 0.02774(19) 0.03219(19) -0.00307(15) 0.00543(17) -0.00670(17)
Br2 0.03113(18) 0.0412(2) 0.02966(18) 0.00770(15) 0.00296(14) 0.00142(15)
C1 0.0293(17) 0.0244(17) 0.0210(15) 0.0008(12) 0.0045(13) -0.0013(13)
N2 0.0329(15) 0.0238(14) 0.0189(13) -0.0002(10) 0.0015(11) 0.0028(11)
C3 0.042(2) 0.0275(18) 0.0285(17) 0.0006(14) 0.0018(15) 0.0121(15)
C4 0.042(2) 0.0289(19) 0.0253(17) 0.0006(14) -0.0017(15) 0.0104(15)
N5 0.0308(15) 0.0250(14) 0.0176(12) -0.0008(10) 0.0022(11) 0.0026(11)
C6 0.040(2) 0.0351(19) 0.0183(15) -0.0031(13) 0.0033(14) 0.0042(15)
C7 0.043(2) 0.044(2) 0.0251(17) -0.0086(15) 0.0048(16) 0.0090(17)
C8 0.131(5) 0.050(3) 0.046(2) 0.010(2) 0.045(3) 0.000(3)
C9 0.047(2) 0.075(3) 0.043(2) -0.032(2) -0.0111(19) 0.017(2)
C10 0.0354(19) 0.0289(18) 0.0172(15) -0.0028(12) -0.0016(13) 0.0003(14)
C11 0.0276(17) 0.0348(19) 0.0186(15) 0.0011(13) -0.0018(13) -0.0005(14)
N12 0.0258(14) 0.0285(15) 0.0179(12) -0.0005(11) -0.0007(11) 0.0033(11)
C13 0.0291(18) 0.040(2) 0.0314(18) 0.0021(15) 0.0012(15) 0.0121(16)
C14 0.0278(18) 0.049(2) 0.0341(19) 0.0054(17) 0.0059(15) 0.0061(17)
N15 0.0262(15) 0.0388(17) 0.0253(14) 0.0074(12) 0.0031(12) 0.0036(12)
C16 0.038(2) 0.040(2) 0.0332(18) 0.0150(15) 0.0096(16) 0.0008(16)
C17 0.22(2) 0.068(7) 0.033(4) 0.023(4) 0.005(6) 0.009(8)
C18 0.062(5) 0.044(5) 0.128(10) 0.015(5) 0.009(5) -0.008(4)
C19 0.082(7) 0.048(5) 0.120(10) 0.045(6) 0.059(8) 0.024(5)
C17B 0.19(3) 0.039(7) 0.063(8) -0.001(5) 0.009(8) -0.042(11)
C18B 0.034(5) 0.084(11) 0.115(14) 0.089(11) -0.009(6) -0.006(6)
C19B 0.055(7) 0.087(10) 0.073(9) 0.047(8) 0.029(7) 0.022(7)
N21 0.0318(16) 0.051(2) 0.0265(16) 0.0097(14) 0.0054(13) 0.0038(14)
C22 0.037(2) 0.061(3) 0.056(3) 0.016(2) 0.0169(19) 0.0141(19)
C23 0.042(2) 0.071(3) 0.049(2) -0.005(2) 0.014(2) 0.008(2)
C24 0.065(3) 0.090(4) 0.045(3) 0.010(2) 0.023(2) -0.010(3)
C25 0.075(3) 0.049(3) 0.056(3) 0.014(2) 0.011(2) -0.024(2)
C26 0.049(2) 0.056(3) 0.053(2) -0.012(2) 0.004(2) -0.018(2)

loop_
_atom_type_symbol
_atom_type_description
_atom_type_scat_dispersion_real
_atom_type_scat_dispersion_imag
_atom_type_scat_source
C C 0.0033 0.0016 'International Tables Vol C Tables 4.2.6.8 and 6.1.1.4'
H H 0.0000 0.0000 'International Tables Vol C Tables 4.2.6.8 and 6.1.1.4'
N N 0.0061 0.0033 'International Tables Vol C Tables 4.2.6.8 and 6.1.1.4'
Cu Cu 0.3201 1.2651 'International Tables Vol C Tables 4.2.6.8 and 6.1.1.4'
Br Br -0.2901 2.4595 'International Tables Vol C Tables 4.2.6.8 and 6.1.1.4'

loop_
_geom_angle_atom_site_label_1
_geom_angle_atom_site_label_2
_geom_angle_atom_site_label_3
_geom_angle
_geom_angle_site_symmetry_1
_geom_angle_site_symmetry_3
_geom_angle_publ_flag
C1 Cu1 N21 136.47(13) . . ?
C1 Cu1 Br1 122.98(9) . . ?
N21 Cu1 Br1 99.94(9) . . ?
C1 Cu1 Cu2 107.03(9) . . ?
N21 Cu1 Cu2 90.89(8) . . ?
Br1 Cu1 Cu2 55.000(14) . . ?
C11 Cu2 Br2 130.08(9) . . ?
C11 Cu2 Br1 119.92(9) . . ?
Br2 Cu2 Br1 109.98(2) . . ?
C11 Cu2 Cu1 101.80(9) . . ?
Br2 Cu2 Cu1 105.113(18) . . ?
Br1 Cu2 Cu1 55.373(15) . . ?
Cu2 Br1 Cu1 69.627(16) . . ?
N5 C1 N2 102.9(2) . . ?
N5 C1 Cu1 133.9(2) . . ?
N2 C1 Cu1 123.0(2) . . ?
C1 N2 C3 112.5(2) . . ?
C1 N2 C10 123.4(3) . . ?
C3 N2 C10 124.1(3) . . ?
C4 C3 N2 106.4(3) . . ?
C3 C4 N5 107.1(3) . . ?
C1 N5 C4 111.2(2) . . ?
C1 N5 C6 126.7(3) . . ?
C4 N5 C6 122.1(2) . . ?
N5 C6 C7 110.8(2) . . ?
N5 C6 C9 107.8(3) . . ?
C7 C6 C9 109.8(3) . . ?
N5 C6 C8 107.6(3) . . ?
C7 C6 C8 109.9(3) . . ?
C9 C6 C8 110.9(3) . . ?
N2 C10 N12 112.9(2) . . ?
N15 C11 N12 103.4(3) . . ?
N15 C11 Cu2 130.7(2) . . ?
N12 C11 Cu2 125.9(2) . . ?
C11 N12 C13 111.5(3) . . ?
C11 N12 C10 123.5(3) . . ?
C13 N12 C10 124.9(3) . . ?
C14 C13 N12 106.3(3) . . ?
C13 C14 N15 107.4(3) . . ?
C11 N15 C14 111.4(3) . . ?
C11 N15 C16 125.2(3) . . ?
C14 N15 C16 123.3(3) . . ?
C17B C16 C17 145.9(7) . . ?
C17B C16 N15 105.1(5) . . ?
C17 C16 N15 107.6(4) . . ?
C17B C16 C19B 114.8(9) . . ?
C17 C16 C19B 45.1(6) . . ?
N15 C16 C19B 107.6(5) . . ?
C17B C16 C19 59.0(8) . . ?
C17 C16 C19 114.8(6) . . ?
N15 C16 C19 112.5(4) . . ?
C19B C16 C19 139.6(6) . . ?
C17B C16 C18B 116.1(9) . . ?
C17 C16 C18B 62.9(7) . . ?
N15 C16 C18B 106.4(4) . . ?
C19B C16 C18B 106.2(7) . . ?
C19 C16 C18B 57.8(7) . . ?
C17B C16 C18 51.7(7) . . ?
C17 C16 C18 107.1(7) . . ?
N15 C16 C18 109.6(4) . . ?
C19B C16 C18 64.7(6) . . ?
C19 C16 C18 105.0(6) . . ?
C18B C16 C18 144.0(6) . . ?
C22 N21 C26 110.5(3) . . ?
C22 N21 Cu1 116.4(3) . . ?
C26 N21 Cu1 113.3(2) . . ?
N21 C22 C23 109.9(3) . . ?
C22 C23 C24 110.2(4) . . ?
C25 C24 C23 111.2(3) . . ?
C26 C25 C24 111.0(4) . . ?
N21 C26 C25 109.5(3) . . ?

loop_
_geom_bond_atom_site_label_1
_geom_bond_atom_site_label_2
_geom_bond_distance
_geom_bond_site_symmetry_2
_geom_bond_publ_flag
Cu1 C1 1.912(3) . ?
Cu1 N21 2.036(3) . ?
Cu1 Br1 2.4936(6) . ?
Cu1 Cu2 2.8408(6) . ?
Cu2 C11 1.921(3) . ?
Cu2 Br2 2.4042(5) . ?
Cu2 Br1 2.4823(5) . ?
C1 N5 1.360(4) . ?
C1 N2 1.367(4) . ?
N2 C3 1.371(4) . ?
N2 C10 1.453(4) . ?
C3 C4 1.338(4) . ?
C4 N5 1.391(4) . ?
N5 C6 1.504(4) . ?
C6 C7 1.504(4) . ?
C6 C9 1.522(5) . ?
C6 C8 1.523(5) . ?
C10 N12 1.453(4) . ?
C11 N15 1.358(4) . ?
C11 N12 1.370(4) . ?
N12 C13 1.379(4) . ?
C13 C14 1.342(5) . ?
C14 N15 1.378(4) . ?
N15 C16 1.508(4) . ?
C16 C17B 1.427(9) . ?
C16 C17 1.484(8) . ?
C16 C19B 1.512(9) . ?
C16 C19 1.514(7) . ?
C16 C18B 1.518(8) . ?
C16 C18 1.537(7) . ?
N21 C22 1.467(5) . ?
N21 C26 1.481(5) . ?
C22 C23 1.509(6) . ?
C23 C24 1.517(6) . ?
C24 C25 1.511(6) . ?
C25 C26 1.500(6) . ?
